data_1542299
loop_
_publ_author_name
'Yang, Chen'
'Mehmood, Faisal'
'Lam, Tsz Lung'
'Chan, Sharon Lai-Fung'
'Wu, Yuan'
'Yeung, Chi-Shun'
'Guan, Xiangguo'
'Li, Kai'
'Chung, Clive Yik-Sham'
'Zhou, Cong-Ying'
'Zou, Taotao'
'Che, Chi-Ming'

_publ_section_title
;
 Stable luminescent iridium(iii) complexes with bis(N-heterocyclic
 carbene) ligands: photo-stability, excited state properties,
 visible-light-driven radical cyclization and CO2reduction, and cellular
 imaging
;
_journal_issue 5
_journal_name_full 'Chem. Sci.'
_journal_page_first 3123
_journal_paper_doi 10.1039/C5SC04458H
_journal_volume 7
_journal_year 2016
_chemical_formula_moiety 'C55 H56 Ir N6, F6 P, C2 H3 N'
_chemical_formula_sum 'C57 H59 F6 Ir N7 P'
_chemical_formula_weight 1179.28
_chemical_name_systematic '[(mfpy)2Ir(dib)]PF6'
_space_group_crystal_system monoclinic
_space_group_IT_number 14
_space_group_name_Hall '-P 2yn'
_space_group_name_H-M_alt 'P 1 21/n 1'
_symmetry_space_group_name_Hall '-P 2yn'
_symmetry_space_group_name_H-M 'P 1 21/n 1'
_atom_sites_solution_hydrogens geom
_atom_sites_solution_primary heavy
_atom_sites_solution_secondary difmap
_audit_block_doi 10.5517/cc1jyfws
_audit_creation_date 2015-01-04
_audit_creation_method
;
Olex2 1.2
(compiled 2014.12.26 svn.r3119 for OlexSys, GUI svn.r4973)
;
_audit_update_record
;
2015-09-29 deposited with the CCDC.
2016-01-20 downloaded from the CCDC.
;
_cell_angle_alpha 90.00
_cell_angle_beta 112.4532(13)
_cell_angle_gamma 90.00
_cell_formula_units_Z 4
_cell_length_a 14.9598(7)
_cell_length_b 22.5882(11)
_cell_length_c 16.6294(8)
_cell_measurement_reflns_used 9692
_cell_measurement_temperature 100
_cell_measurement_theta_max 67.05
_cell_measurement_theta_min 3.39
_cell_volume 5193.3(4)
_computing_molecular_graphics 'Olex2 (Dolomanov et al., 2009)'
_computing_publication_material 'Olex2 (Dolomanov et al., 2009)'
_computing_structure_refinement 'XL (Sheldrick, 2008)'
_computing_structure_solution 'XS (Sheldrick, 2008)'
_diffrn_ambient_temperature 100
_diffrn_measured_fraction_theta_full 0.961
_diffrn_measured_fraction_theta_max 0.962
_diffrn_measurement_device_type 'Bruker APEX-II CCD'
_diffrn_measurement_method '\f and \w scans'
_diffrn_radiation_monochromator graphite
_diffrn_radiation_type CuK\a
_diffrn_radiation_wavelength 1.54178
_diffrn_reflns_av_R_equivalents 0.0746
_diffrn_reflns_av_unetI/netI 0.0472
_diffrn_reflns_limit_h_max 17
_diffrn_reflns_limit_h_min -17
_diffrn_reflns_limit_k_max 26
_diffrn_reflns_limit_k_min -26
_diffrn_reflns_limit_l_max 19
_diffrn_reflns_limit_l_min -19
_diffrn_reflns_number 54353
_diffrn_reflns_theta_full 67.47
_diffrn_reflns_theta_max 67.47
_diffrn_reflns_theta_min 3.48
_diffrn_source 'fine-focus sealed tube'
_diffrn_standards_number 0
_exptl_absorpt_coefficient_mu 5.826
_exptl_absorpt_correction_T_max 0.7375
_exptl_absorpt_correction_T_min 0.5774
_exptl_absorpt_correction_type multi-scan
_exptl_absorpt_process_details
;
SADABS-2012/1 (Bruker,2012) was used for absorption correction.
wR2(int) was 0.1430 before and 0.1163 after correction.
The Ratio of minimum to maximum transmission is 0.7829.
The \l/2 correction factor is 0.0015.
;
_exptl_crystal_colour 'clear light yellow'
_exptl_crystal_colour_lustre clear
_exptl_crystal_colour_modifier light
_exptl_crystal_colour_primary yellow
_exptl_crystal_density_diffrn 1.508
_exptl_crystal_density_method 'not measured'
_exptl_crystal_description block
_exptl_crystal_F_000 2384
_exptl_crystal_preparation Luminescent
_exptl_crystal_recrystallization_method 'Re-crystallisation from solvent: MeCN/Et2O'
_exptl_crystal_size_max 0.03
_exptl_crystal_size_mid 0.02
_exptl_crystal_size_min 0.01
_refine_diff_density_max 3.114
_refine_diff_density_min -1.427
_refine_diff_density_rms 0.167
_refine_ls_extinction_method none
_refine_ls_goodness_of_fit_ref 1.049
_refine_ls_hydrogen_treatment constr
_refine_ls_matrix_type full
_refine_ls_number_parameters 626
_refine_ls_number_reflns 8990
_refine_ls_number_restraints 5
_refine_ls_restrained_S_all 1.050
_refine_ls_R_factor_all 0.0706
_refine_ls_R_factor_gt 0.0647
_refine_ls_shift/su_max 0.000
_refine_ls_shift/su_mean 0.000
_refine_ls_structure_factor_coef Fsqd
_refine_ls_weighting_details 'calc w=1/[\s^2^(Fo^2^)+(0.1065P)^2^+29.6657P] where P=(Fo^2^+2Fc^2^)/3'
_refine_ls_weighting_scheme calc
_refine_ls_wR_factor_gt 0.1706
_refine_ls_wR_factor_ref 0.1799
_reflns_number_gt 8076
_reflns_number_total 8990
_reflns_threshold_expression >2sigma(I)
_cod_data_source_file c5sc04458h2.cif
_cod_data_source_block david117a_0m-mon
_cod_depositor_comments 'Adding full bibliography for 1542299--1542302.cif.'
_cod_database_code 1542299
_olex2_refinement_description
;
1. Fixed Uiso
 At 1.2 times of:
  All C(H) groups, All C(H,H) groups
 At 1.5 times of:
  All C(H,H,H) groups
2. Restrained distances
 C55-C54
 1.54 with sigma of 0.02
 C54-C53
 1.54 with sigma of 0.02
 N7-C57
 1.13 with sigma of 0.02
 C56-C57
 1.53 with sigma of 0.02
 C56-N7
 2.65 with sigma of 0.04
3. Uiso/Uaniso restraints and constraints
Uanis(C53) = Uanis(C52) = Uanis(C54) = Uanis(C55)
Uanis(C56) = Uanis(C57) = Uanis(N7)
4.a Secondary CH2 refined with riding coordinates:
 C48(H48A,H48B), C52(H52A,H52B), C44(H44A,H44B), C53(H53A,H53B), C49(H49A,
 H49B), C50(H50A,H50B), C54(H54A,H54B)
4.b Aromatic/amide H refined with riding coordinates:
 C17(H17), C21(H21), C14(H14), C27(H27), C37(H37), C11(H11), C7(H7), C31(H31),
 C34(H34), C42(H42), C12(H12), C32(H32), C1(H1), C4(H4), C47(H47), C46(H46),
 C43(H43), C23(H23), C24(H24), C3(H3), C33(H33), C2(H2), C13(H13), C22(H22)
4.c Idealised Me refined as rotating group:
 C40(H40A,H40B,H40C), C39(H39A,H39B,H39C), C19(H19A,H19B,H19C), C20(H20A,H20B,
 H20C), C55(H55A,H55B,H55C), C51(H51A,H51B,H51C), C56(H56A,H56B,H56C)
;
_olex2_submission_special_instructions 'No special instructions were received'

loop_
_space_group_symop_id
_space_group_symop_operation_xyz
1 'x, y, z'
2 '-x+1/2, y+1/2, -z+1/2'
3 '-x, -y, -z'
4 'x-1/2, -y-1/2, z-1/2'

loop_
_atom_site_label
_atom_site_type_symbol
_atom_site_fract_x
_atom_site_fract_y
_atom_site_fract_z
_atom_site_U_iso_or_equiv
_atom_site_adp_type
_atom_site_occupancy
_atom_site_calc_flag
_atom_site_refinement_flags_posn
Ir1 Ir 0.092175(18) 0.325597(11) 0.339091(16) 0.03223(14) Uani 1 d .
C45 C -0.0169(5) 0.2939(3) 0.2238(4) 0.0406(15) Uani 1 d .
C41 C 0.0200(5) 0.4089(3) 0.3021(4) 0.0445(17) Uani 1 d .
N1 N 0.0207(4) 0.3029(3) 0.4197(4) 0.0369(12) Uani 1 d .
P1 P 0.39218(19) -0.17325(11) 0.66278(16) 0.0605(6) Uani 1 d .
F3 F 0.3577(6) -0.2219(4) 0.7125(5) 0.112(3) Uani 1 d .
N2 N 0.1877(4) 0.3393(3) 0.2792(4) 0.0380(12) Uani 1 d .
F6 F 0.3429(6) -0.1254(3) 0.7028(5) 0.106(2) Uani 1 d .
C5 C 0.0647(5) 0.3193(3) 0.5051(5) 0.0385(15) Uani 1 d .
N5 N -0.1102(5) 0.3156(3) 0.1936(4) 0.0506(16) Uani 1 d .
C18 C 0.1895(5) 0.3558(3) 0.4572(4) 0.0314(13) Uani 1 d .
C6 C 0.1568(5) 0.3495(3) 0.5261(4) 0.0331(13) Uani 1 d .
C17 C 0.2804(5) 0.3805(3) 0.4772(4) 0.0321(13) Uani 1 d .
H17 H 0.3054 0.3843 0.4328 0.039 Uiso 1 calc R
C16 C 0.3355(5) 0.3998(3) 0.5610(4) 0.0351(13) Uani 1 d .
F4 F 0.4900(6) -0.1621(4) 0.7435(5) 0.103(2) Uani 1 d .
C25 C 0.2637(5) 0.2998(3) 0.3019(5) 0.0407(15) Uani 1 d .
N6 N -0.0196(5) 0.2516(3) 0.1641(4) 0.0436(13) Uani 1 d .
C21 C 0.1821(6) 0.3820(3) 0.2217(4) 0.0432(16) Uani 1 d .
H21 H 0.1268 0.4069 0.2023 0.052 Uiso 1 calc R
F1 F 0.4225(4) -0.1216(3) 0.6130(4) 0.0751(15) Uani 1 d .
F2 F 0.2968(5) -0.1795(3) 0.5802(5) 0.093(2) Uani 1 d .
F5 F 0.4480(5) -0.2188(3) 0.6251(5) 0.0881(18) Uani 1 d .
N3 N 0.0508(5) 0.4660(3) 0.3069(4) 0.0441(14) Uani 1 d .
C15 C 0.4319(5) 0.4265(3) 0.5979(4) 0.0371(14) Uani 1 d .
C9 C 0.3719(5) 0.4183(3) 0.7135(4) 0.0383(15) Uani 1 d .
C14 C 0.4978(5) 0.4392(3) 0.5611(5) 0.0456(16) Uani 1 d .
H14 H 0.4835 0.4305 0.5016 0.055 Uiso 1 calc R
C27 C 0.3205(5) 0.2009(3) 0.3746(4) 0.0380(14) Uani 1 d .
H27 H 0.3779 0.2026 0.3630 0.046 Uiso 1 calc R
C29 C 0.3557(5) 0.0935(3) 0.4398(4) 0.0376(14) Uani 1 d .
C37 C 0.1508(4) 0.1972(3) 0.4104(4) 0.0333(13) Uani 1 d .
H37 H 0.0948 0.1955 0.4243 0.040 Uiso 1 calc R
C40 C 0.4530(5) 0.1034(3) 0.5146(5) 0.0448(16) Uani 1 d .
H40A H 0.4428 0.1245 0.5619 0.067 Uiso 1 calc GR
H40B H 0.4949 0.1271 0.4939 0.067 Uiso 1 calc GR
H40C H 0.4837 0.0651 0.5359 0.067 Uiso 1 calc GR
C48 C 0.1471(6) 0.4881(3) 0.3568(5) 0.0441(16) Uani 1 d .
H48A H 0.1595 0.5231 0.3269 0.053 Uiso 1 calc R
H48B H 0.1949 0.4573 0.3587 0.053 Uiso 1 calc R
C38 C 0.1704(4) 0.2484(3) 0.3724(4) 0.0331(13) Uani 1 d .
C11 C 0.5414(6) 0.4643(3) 0.7368(5) 0.0504(18) Uani 1 d .
H11 H 0.5562 0.4734 0.7963 0.061 Uiso 1 calc R
C10 C 0.4545(5) 0.4381(3) 0.6868(5) 0.0408(15) Uani 1 d .
C7 C 0.2117(5) 0.3686(3) 0.6114(4) 0.0333(13) Uani 1 d .
H7 H 0.1882 0.3638 0.6566 0.040 Uiso 1 calc R
C36 C 0.2133(5) 0.1487(3) 0.4280(4) 0.0343(13) Uani 1 d .
C26 C 0.2546(5) 0.2491(3) 0.3534(4) 0.0371(14) Uani 1 d .
C8 C 0.3000(5) 0.3944(3) 0.6277(4) 0.0340(13) Uani 1 d .
C31 C 0.2991(6) -0.0006(3) 0.5001(5) 0.0450(16) Uani 1 d .
H31 H 0.3548 -0.0230 0.5053 0.054 Uiso 1 calc R
C30 C 0.2886(5) 0.0571(3) 0.4697(4) 0.0388(15) Uani 1 d .
C35 C 0.2074(5) 0.0903(3) 0.4644(4) 0.0372(14) Uani 1 d .
C34 C 0.1369(5) 0.0657(4) 0.4892(5) 0.0466(17) Uani 1 d .
H34 H 0.0819 0.0881 0.4859 0.056 Uiso 1 calc R
C28 C 0.2987(5) 0.1510(3) 0.4129(4) 0.0357(14) Uani 1 d .
C39 C 0.3705(6) 0.0641(3) 0.3628(5) 0.0468(17) Uani 1 d .
H39A H 0.4134 0.0887 0.3446 0.070 Uiso 1 calc GR
H39B H 0.3079 0.0598 0.3143 0.070 Uiso 1 calc GR
H39C H 0.3997 0.0249 0.3803 0.070 Uiso 1 calc GR
N4 N -0.0761(5) 0.4125(3) 0.2530(4) 0.0504(16) Uani 1 d .
C42 C -0.0250(7) 0.5042(4) 0.2604(5) 0.055(2) Uani 1 d .
H42 H -0.0215 0.5458 0.2541 0.066 Uiso 1 calc R
C52 C 0.0598(8) 0.2166(4) 0.1611(7) 0.0711(13) Uani 1 d .
H52A H 0.0383 0.1750 0.1479 0.085 Uiso 1 calc R
H52B H 0.1131 0.2174 0.2192 0.085 Uiso 1 calc R
C12 C 0.6067(6) 0.4768(4) 0.6983(6) 0.058(2) Uani 1 d .
H12 H 0.6674 0.4940 0.7323 0.069 Uiso 1 calc R
C32 C 0.2266(6) -0.0254(4) 0.5231(5) 0.0508(18) Uani 1 d .
H32 H 0.2318 -0.0654 0.5418 0.061 Uiso 1 calc R
C1 C -0.0609(5) 0.2706(4) 0.3957(5) 0.0474(17) Uani 1 d .
H1 H -0.0903 0.2581 0.3368 0.057 Uiso 1 calc R
C4 C 0.0251(6) 0.3037(4) 0.5643(6) 0.057(2) Uani 1 d .
H4 H 0.0573 0.3140 0.6239 0.068 Uiso 1 calc R
C19 C 0.3299(6) 0.4707(4) 0.7458(5) 0.0518(19) Uani 1 d .
H19A H 0.3790 0.4865 0.7993 0.078 Uiso 1 calc GR
H19B H 0.2736 0.4575 0.7575 0.078 Uiso 1 calc GR
H19C H 0.3100 0.5017 0.7011 0.078 Uiso 1 calc GR
C20 C 0.4059(5) 0.3706(3) 0.7843(4) 0.0429(16) Uani 1 d .
H20A H 0.4345 0.3375 0.7642 0.064 Uiso 1 calc GR
H20B H 0.3505 0.3562 0.7965 0.064 Uiso 1 calc GR
H20C H 0.4543 0.3874 0.8374 0.064 Uiso 1 calc GR
C47 C -0.1125(6) 0.2480(4) 0.1012(4) 0.0509(19) Uani 1 d .
H47 H -0.1324 0.2219 0.0528 0.061 Uiso 1 calc R
C46 C -0.1693(6) 0.2866(4) 0.1190(5) 0.053(2) Uani 1 d .
H46 H -0.2364 0.2930 0.0872 0.064 Uiso 1 calc R
C43 C -0.1030(7) 0.4701(4) 0.2269(5) 0.063(3) Uani 1 d .
H43 H -0.1662 0.4831 0.1913 0.075 Uiso 1 calc R
C44 C -0.1406(6) 0.3633(4) 0.2341(6) 0.057(2) Uani 1 d .
H44A H -0.2059 0.3764 0.1950 0.069 Uiso 1 calc R
H44B H -0.1448 0.3489 0.2887 0.069 Uiso 1 calc R
C53 C 0.0977(8) 0.2384(4) 0.0937(7) 0.0711(13) Uani 1 d D
H53A H 0.1341 0.2755 0.1154 0.085 Uiso 1 calc R
H53B H 0.0417 0.2481 0.0398 0.085 Uiso 1 calc R
C23 C 0.3322(7) 0.3542(4) 0.2148(7) 0.065(2) Uani 1 d .
H23 H 0.3820 0.3599 0.1934 0.078 Uiso 1 calc R
C24 C 0.3378(7) 0.3081(4) 0.2728(6) 0.056(2) Uani 1 d .
H24 H 0.3924 0.2826 0.2920 0.067 Uiso 1 calc R
C3 C -0.0614(7) 0.2730(5) 0.5376(6) 0.076(3) Uani 1 d .
H3 H -0.0911 0.2645 0.5776 0.091 Uiso 1 calc R
C33 C 0.1480(6) 0.0077(4) 0.5189(5) 0.0512(19) Uani 1 d .
H33 H 0.1003 -0.0094 0.5365 0.061 Uiso 1 calc R
C2 C -0.1037(7) 0.2549(5) 0.4528(6) 0.066(2) Uani 1 d .
H2 H -0.1613 0.2320 0.4337 0.080 Uiso 1 calc R
C13 C 0.5856(6) 0.4650(4) 0.6121(6) 0.0538(19) Uani 1 d .
H13 H 0.6313 0.4744 0.5871 0.065 Uiso 1 calc R
C49 C 0.1622(7) 0.5058(4) 0.4526(6) 0.059(2) Uani 1 d .
H49A H 0.1530 0.4702 0.4833 0.070 Uiso 1 calc R
H49B H 0.2298 0.5193 0.4830 0.070 Uiso 1 calc R
C50 C 0.0956(8) 0.5532(5) 0.4583(6) 0.068(2) Uani 1 d .
H50A H 0.0276 0.5401 0.4294 0.081 Uiso 1 calc R
H50B H 0.1045 0.5895 0.4288 0.081 Uiso 1 calc R
C22 C 0.2529(6) 0.3913(4) 0.1894(5) 0.0544(19) Uani 1 d .
H22 H 0.2473 0.4229 0.1500 0.065 Uiso 1 calc R
C54 C 0.1628(8) 0.1952(4) 0.0708(6) 0.0711(13) Uani 1 d D
H54A H 0.1236 0.1605 0.0413 0.085 Uiso 1 calc R
H54B H 0.1853 0.2148 0.0286 0.085 Uiso 1 calc R
C55 C 0.2483(8) 0.1739(4) 0.1447(7) 0.0711(13) Uani 1 d D
H55A H 0.2890 0.2076 0.1737 0.107 Uiso 1 calc GR
H55B H 0.2854 0.1467 0.1233 0.107 Uiso 1 calc GR
H55C H 0.2273 0.1531 0.1861 0.107 Uiso 1 calc GR
C51 C 0.1185(8) 0.5662(5) 0.5550(6) 0.072(3) Uani 1 d .
H51A H 0.0733 0.5961 0.5599 0.108 Uiso 1 calc GR
H51B H 0.1848 0.5811 0.5824 0.108 Uiso 1 calc GR
H51C H 0.1118 0.5298 0.5842 0.108 Uiso 1 calc GR
C57 C 0.0783(19) 0.1251(9) 0.7454(15) 0.201(7) Uani 1 d D
N7 N 0.0861(16) 0.1369(7) 0.6772(14) 0.201(7) Uani 1 d D
C56 C 0.1008(16) 0.1250(10) 0.8443(14) 0.201(7) Uani 1 d D
H56A H 0.0507 0.1473 0.8557 0.301 Uiso 1 calc GR
H56B H 0.1639 0.1436 0.8752 0.301 Uiso 1 calc GR
H56C H 0.1021 0.0842 0.8646 0.301 Uiso 1 calc GR

loop_
_atom_site_aniso_label
_atom_site_aniso_U_11
_atom_site_aniso_U_22
_atom_site_aniso_U_33
_atom_site_aniso_U_23
_atom_site_aniso_U_13
_atom_site_aniso_U_12
Ir1 0.0297(2) 0.0388(2) 0.02175(19) -0.00224(9) 0.00259(13) 0.00439(10)
C45 0.041(4) 0.047(4) 0.027(3) -0.001(3) 0.005(3) -0.001(3)
C41 0.045(4) 0.059(4) 0.025(3) -0.002(3) 0.008(3) 0.011(3)
N1 0.026(3) 0.045(3) 0.037(3) -0.002(2) 0.008(2) 0.005(2)
P1 0.0596(14) 0.0731(17) 0.0540(15) -0.0112(10) 0.0273(12) -0.0153(10)
F3 0.120(6) 0.101(5) 0.106(6) 0.026(4) 0.034(5) -0.031(4)
N2 0.039(3) 0.046(3) 0.026(3) -0.002(2) 0.009(2) 0.002(3)
F6 0.146(7) 0.098(5) 0.115(6) -0.021(4) 0.097(5) -0.020(5)
C5 0.032(4) 0.047(4) 0.030(4) -0.002(3) 0.003(3) 0.005(3)
N5 0.035(3) 0.074(4) 0.031(3) 0.001(3) -0.001(3) -0.001(3)
C18 0.034(3) 0.034(3) 0.019(3) -0.003(2) 0.004(2) 0.006(2)
C6 0.034(3) 0.033(3) 0.030(3) 0.000(2) 0.010(3) 0.002(3)
C17 0.033(3) 0.036(3) 0.025(3) 0.004(2) 0.009(3) 0.003(3)
C16 0.036(3) 0.036(3) 0.029(3) 0.006(3) 0.007(3) 0.006(3)
F4 0.103(6) 0.131(6) 0.062(4) 0.002(4) 0.017(4) -0.017(5)
C25 0.041(4) 0.043(4) 0.036(4) -0.006(3) 0.012(3) 0.000(3)
N6 0.054(4) 0.042(3) 0.027(3) -0.001(2) 0.006(3) -0.004(3)
C21 0.051(4) 0.045(4) 0.031(3) -0.002(3) 0.013(3) 0.002(3)
F1 0.072(4) 0.092(4) 0.068(3) -0.006(3) 0.035(3) -0.022(3)
F2 0.058(4) 0.104(5) 0.100(5) 0.000(4) 0.013(4) -0.022(3)
F5 0.089(4) 0.090(4) 0.089(4) -0.014(3) 0.037(4) 0.007(3)
N3 0.057(4) 0.044(3) 0.031(3) 0.004(2) 0.017(3) 0.017(3)
C15 0.032(3) 0.037(3) 0.032(3) 0.007(3) 0.001(3) 0.003(3)
C9 0.036(4) 0.043(4) 0.029(3) -0.006(3) 0.004(3) 0.001(3)
C14 0.046(4) 0.047(4) 0.040(4) 0.004(3) 0.013(3) 0.002(3)
C27 0.032(3) 0.046(4) 0.034(3) -0.005(3) 0.010(3) 0.007(3)
C29 0.036(4) 0.043(4) 0.031(3) -0.003(3) 0.010(3) 0.010(3)
C37 0.026(3) 0.048(4) 0.021(3) -0.006(3) 0.003(2) -0.004(3)
C40 0.033(4) 0.054(4) 0.040(4) -0.003(3) 0.006(3) 0.011(3)
C48 0.057(5) 0.038(4) 0.042(4) 0.007(3) 0.025(4) 0.007(3)
C38 0.026(3) 0.045(3) 0.024(3) -0.004(3) 0.004(2) 0.002(3)
C11 0.049(4) 0.043(4) 0.046(4) -0.002(3) 0.003(3) -0.005(3)
C10 0.040(4) 0.035(3) 0.039(4) 0.002(3) 0.006(3) 0.004(3)
C7 0.036(3) 0.039(3) 0.023(3) 0.001(2) 0.009(3) 0.006(3)
C36 0.031(3) 0.046(4) 0.020(3) -0.004(3) 0.003(2) 0.005(3)
C26 0.038(4) 0.049(4) 0.022(3) -0.003(3) 0.008(3) -0.002(3)
C8 0.036(3) 0.035(3) 0.025(3) 0.002(2) 0.005(3) 0.001(3)
C31 0.054(4) 0.039(4) 0.035(4) 0.000(3) 0.009(3) 0.007(3)
C30 0.040(4) 0.044(4) 0.027(3) -0.004(3) 0.005(3) 0.004(3)
C35 0.035(3) 0.046(4) 0.022(3) -0.002(3) 0.002(3) 0.003(3)
C34 0.038(4) 0.062(5) 0.033(4) 0.011(3) 0.006(3) 0.002(3)
C28 0.035(3) 0.041(4) 0.025(3) 0.000(3) 0.005(3) 0.008(3)
C39 0.052(4) 0.050(4) 0.040(4) -0.004(3) 0.020(3) 0.012(3)
N4 0.043(4) 0.066(4) 0.030(3) -0.001(3) 0.001(3) 0.020(3)
C42 0.063(5) 0.058(5) 0.038(4) 0.008(4) 0.015(4) 0.027(4)
C52 0.094(4) 0.062(3) 0.061(3) -0.011(2) 0.034(3) -0.003(2)
C12 0.039(4) 0.052(4) 0.063(5) 0.003(4) -0.002(4) -0.004(3)
C32 0.057(5) 0.050(4) 0.037(4) 0.003(3) 0.010(3) 0.001(4)
C1 0.035(4) 0.059(4) 0.040(4) -0.018(3) 0.006(3) -0.003(3)
C4 0.056(5) 0.072(5) 0.047(4) -0.012(4) 0.026(4) -0.020(4)
C19 0.050(5) 0.054(4) 0.039(4) -0.013(3) 0.004(3) 0.004(3)
C20 0.046(4) 0.051(4) 0.026(3) 0.004(3) 0.007(3) 0.002(3)
C47 0.060(5) 0.054(4) 0.022(3) 0.003(3) -0.004(3) -0.013(4)
C46 0.053(5) 0.064(5) 0.029(4) 0.006(3) -0.002(3) -0.012(4)
C43 0.065(6) 0.082(6) 0.035(4) 0.016(4) 0.012(4) 0.046(5)
C44 0.036(4) 0.082(6) 0.046(4) -0.006(4) 0.007(3) 0.015(4)
C53 0.094(4) 0.062(3) 0.061(3) -0.011(2) 0.034(3) -0.003(2)
C23 0.058(5) 0.072(6) 0.075(6) 0.013(5) 0.038(5) -0.003(4)
C24 0.055(5) 0.059(5) 0.063(5) 0.008(4) 0.033(4) 0.004(4)
C3 0.064(6) 0.118(8) 0.053(5) -0.021(5) 0.030(5) -0.041(6)
C33 0.049(5) 0.060(5) 0.037(4) 0.011(3) 0.009(3) -0.005(4)
C2 0.049(5) 0.083(6) 0.071(6) -0.021(5) 0.027(4) -0.027(4)
C13 0.039(4) 0.061(5) 0.059(5) 0.009(4) 0.016(4) -0.009(3)
C49 0.059(5) 0.061(5) 0.058(5) -0.007(4) 0.025(4) -0.006(4)
C50 0.071(6) 0.069(6) 0.060(6) -0.003(4) 0.021(5) 0.008(5)
C22 0.067(5) 0.048(4) 0.051(5) 0.008(3) 0.025(4) -0.005(4)
C54 0.094(4) 0.062(3) 0.061(3) -0.011(2) 0.034(3) -0.003(2)
C55 0.094(4) 0.062(3) 0.061(3) -0.011(2) 0.034(3) -0.003(2)
C51 0.073(6) 0.088(7) 0.048(5) -0.004(5) 0.015(5) 0.028(5)
C57 0.278(14) 0.115(7) 0.32(2) -0.033(10) 0.236(16) 0.009(8)
N7 0.278(14) 0.115(7) 0.32(2) -0.033(10) 0.236(16) 0.009(8)
C56 0.278(14) 0.115(7) 0.32(2) -0.033(10) 0.236(16) 0.009(8)

loop_
_atom_type_symbol
_atom_type_description
_atom_type_scat_dispersion_real
_atom_type_scat_dispersion_imag
_atom_type_scat_source
C C 0.0181 0.0091 'International Tables Vol C Tables 4.2.6.8 and 6.1.1.4'
H H 0.0000 0.0000 'International Tables Vol C Tables 4.2.6.8 and 6.1.1.4'
F F 0.0727 0.0534 'International Tables Vol C Tables 4.2.6.8 and 6.1.1.4'
Ir Ir -4.7710 6.5667 'International Tables Vol C Tables 4.2.6.8 and 6.1.1.4'
N N 0.0311 0.0180 'International Tables Vol C Tables 4.2.6.8 and 6.1.1.4'
P P 0.2955 0.4335 'International Tables Vol C Tables 4.2.6.8 and 6.1.1.4'

loop_
_geom_angle_atom_site_label_1
_geom_angle_atom_site_label_2
_geom_angle_atom_site_label_3
_geom_angle
C45 Ir1 C41 84.7(3)
N1 Ir1 C45 95.4(3)
N1 Ir1 C41 94.3(3)
N2 Ir1 C45 92.9(3)
N2 Ir1 C41 95.5(3)
N2 Ir1 N1 167.8(2)
N2 Ir1 C18 92.4(2)
N2 Ir1 C38 80.1(2)
C18 Ir1 C45 174.7(3)
C18 Ir1 C41 94.5(3)
C18 Ir1 N1 79.5(2)
C38 Ir1 C45 96.9(3)
C38 Ir1 C41 175.4(3)
C38 Ir1 N1 89.9(2)
C38 Ir1 C18 84.4(2)
N5 C45 Ir1 122.2(5)
N6 C45 Ir1 134.0(5)
N6 C45 N5 103.8(6)
N3 C41 Ir1 133.9(5)
N4 C41 Ir1 121.9(6)
N4 C41 N3 103.6(6)
C5 N1 Ir1 116.2(5)
C1 N1 Ir1 125.1(5)
C1 N1 C5 118.5(6)
F3 P1 F6 87.6(5)
F3 P1 F4 92.8(4)
F3 P1 F1 176.8(5)
F3 P1 F5 94.6(5)
F6 P1 F1 89.3(4)
F6 P1 F5 176.2(4)
F4 P1 F6 87.9(5)
F4 P1 F1 88.2(4)
F4 P1 F5 89.0(4)
F1 P1 F5 88.4(4)
F2 P1 F3 91.5(4)
F2 P1 F6 90.9(5)
F2 P1 F4 175.5(4)
F2 P1 F1 87.4(4)
F2 P1 F5 92.1(4)
C25 N2 Ir1 115.0(5)
C21 N2 Ir1 126.2(5)
C21 N2 C25 118.7(6)
N1 C5 C6 114.3(6)
N1 C5 C4 120.4(7)
C4 C5 C6 125.2(7)
C45 N5 C46 111.7(7)
C45 N5 C44 123.7(6)
C46 N5 C44 124.7(7)
C6 C18 Ir1 113.6(5)
C17 C18 Ir1 129.2(5)
C17 C18 C6 117.2(5)
C18 C6 C5 116.2(6)
C7 C6 C5 121.4(6)
C7 C6 C18 122.4(6)
C18 C17 C16 121.2(6)
C17 C16 C15 131.4(6)
C17 C16 C8 120.4(6)
C8 C16 C15 108.2(6)
N2 C25 C26 114.5(6)
N2 C25 C24 120.3(7)
C24 C25 C26 125.2(7)
C45 N6 C52 127.6(7)
C45 N6 C47 109.5(7)
C47 N6 C52 122.9(7)
N2 C21 C22 122.9(7)
C41 N3 C48 126.9(6)
C41 N3 C42 111.5(7)
C42 N3 C48 121.5(7)
C14 C15 C16 131.2(7)
C14 C15 C10 120.2(7)
C10 C15 C16 108.6(6)
C10 C9 C20 111.2(6)
C8 C9 C10 101.1(5)
C8 C9 C19 111.4(6)
C8 C9 C20 112.2(6)
C19 C9 C10 111.2(6)
C19 C9 C20 109.6(6)
C15 C14 C13 119.1(7)
C28 C27 C26 118.3(6)
C40 C29 C39 110.3(6)
C30 C29 C40 110.9(6)
C30 C29 C28 101.0(5)
C30 C29 C39 111.4(6)
C28 C29 C40 111.5(6)
C28 C29 C39 111.5(6)
C36 C37 C38 120.2(6)
N3 C48 C49 113.3(6)
C37 C38 Ir1 128.7(5)
C37 C38 C26 118.0(6)
C26 C38 Ir1 113.3(5)
C10 C11 C12 118.4(8)
C15 C10 C9 110.7(6)
C11 C10 C15 120.3(7)
C11 C10 C9 128.9(7)
C8 C7 C6 118.5(6)
C37 C36 C35 130.6(6)
C28 C36 C37 121.3(6)
C28 C36 C35 108.1(6)
C27 C26 C25 122.3(6)
C38 C26 C25 115.4(6)
C38 C26 C27 122.0(6)
C16 C8 C9 111.4(6)
C7 C8 C16 120.3(6)
C7 C8 C9 128.3(6)
C30 C31 C32 119.0(7)
C31 C30 C29 129.0(7)
C31 C30 C35 120.1(7)
C35 C30 C29 110.8(6)
C30 C35 C36 108.7(6)
C34 C35 C36 130.9(6)
C34 C35 C30 120.3(7)
C33 C34 C35 118.9(7)
C27 C28 C29 128.4(6)
C27 C28 C36 120.1(6)
C36 C28 C29 111.4(6)
C41 N4 C43 111.2(8)
C41 N4 C44 123.9(7)
C43 N4 C44 125.0(7)
C43 C42 N3 105.7(7)
N6 C52 C53 113.1(8)
C13 C12 C11 121.5(7)
C33 C32 C31 120.6(7)
N1 C1 C2 122.8(7)
C5 C4 C3 120.3(8)
C46 C47 N6 109.6(7)
C47 C46 N5 105.5(7)
C42 C43 N4 108.1(7)
N4 C44 N5 112.4(7)
C52 C53 C54 115.6(9)
C22 C23 C24 118.8(8)
C25 C24 C23 119.8(8)
C2 C3 C4 119.2(8)
C32 C33 C34 121.0(8)
C3 C2 C1 118.7(8)
C12 C13 C14 120.4(8)
C50 C49 C48 114.0(8)
C49 C50 C51 108.5(8)
C21 C22 C23 119.2(7)
C55 C54 C53 115.7(8)
N7 C57 C56 159(3)

loop_
_geom_bond_atom_site_label_1
_geom_bond_atom_site_label_2
_geom_bond_distance
Ir1 C45 2.112(7)
Ir1 C41 2.139(7)
Ir1 N1 2.074(6)
Ir1 N2 2.053(6)
Ir1 C18 2.064(6)
Ir1 C38 2.054(6)
C45 N5 1.381(10)
C45 N6 1.366(9)
C41 N3 1.362(10)
C41 N4 1.358(10)
N1 C5 1.368(9)
N1 C1 1.345(9)
P1 F3 1.575(7)
P1 F6 1.591(7)
P1 F4 1.584(8)
P1 F1 1.594(6)
P1 F2 1.564(8)
P1 F5 1.596(7)
N2 C25 1.381(9)
N2 C21 1.338(9)
C5 C6 1.455(10)
C5 C4 1.375(11)
N5 C46 1.383(10)
N5 C44 1.433(11)
C18 C6 1.415(9)
C18 C17 1.386(9)
C6 C7 1.408(9)
C17 C16 1.391(9)
C16 C15 1.465(10)
C16 C8 1.407(9)
C25 C26 1.467(10)
C25 C24 1.380(11)
N6 C52 1.444(12)
N6 C47 1.386(10)
C21 C22 1.374(11)
N3 C48 1.448(11)
N3 C42 1.400(10)
C15 C14 1.374(10)
C15 C10 1.410(10)
C9 C10 1.530(10)
C9 C8 1.521(9)
C9 C19 1.531(10)
C9 C20 1.534(10)
C14 C13 1.391(11)
C27 C26 1.419(10)
C27 C28 1.394(10)
C29 C40 1.528(9)
C29 C30 1.521(10)
C29 C28 1.524(9)
C29 C39 1.531(9)
C37 C38 1.402(10)
C37 C36 1.397(10)
C48 C49 1.571(11)
C38 C26 1.412(9)
C11 C10 1.381(10)
C11 C12 1.387(13)
C7 C8 1.372(9)
C36 C35 1.467(10)
C36 C28 1.395(9)
C31 C30 1.387(10)
C31 C32 1.397(12)
C30 C35 1.401(10)
C35 C34 1.388(10)
C34 C33 1.387(11)
N4 C43 1.381(11)
N4 C44 1.426(12)
C42 C43 1.330(14)
C52 C53 1.518(14)
C12 C13 1.370(13)
C32 C33 1.372(12)
C1 C2 1.379(12)
C4 C3 1.384(12)
C47 C46 1.328(13)
C53 C54 1.526(11)
C23 C24 1.400(13)
C23 C22 1.379(13)
C3 C2 1.369(13)
C49 C50 1.492(13)
C50 C51 1.539(13)
C54 C55 1.476(12)
C57 N7 1.215(16)
C57 C56 1.547(17)

loop_
_geom_torsion_atom_site_label_1
_geom_torsion_atom_site_label_2
_geom_torsion_atom_site_label_3
_geom_torsion_atom_site_label_4
_geom_torsion
Ir1 C45 N5 C46 -177.8(5)
Ir1 C45 N5 C44 3.6(11)
Ir1 C45 N6 C52 -4.2(12)
Ir1 C45 N6 C47 178.4(6)
Ir1 C41 N3 C48 -13.6(11)
Ir1 C41 N3 C42 170.2(6)
Ir1 C41 N4 C43 -171.1(5)
Ir1 C41 N4 C44 11.0(10)
Ir1 N1 C5 C6 -1.0(7)
Ir1 N1 C5 C4 -176.8(6)
Ir1 N1 C1 C2 177.5(7)
Ir1 N2 C25 C26 9.7(7)
Ir1 N2 C25 C24 -173.4(6)
Ir1 N2 C21 C22 174.7(6)
Ir1 C18 C6 C5 4.4(7)
Ir1 C18 C6 C7 -178.7(5)
Ir1 C18 C17 C16 178.5(5)
Ir1 C38 C26 C25 -9.0(7)
Ir1 C38 C26 C27 177.4(5)
C45 Ir1 C41 N3 -142.0(7)
C45 Ir1 C41 N4 27.6(6)
C45 Ir1 N1 C5 -176.2(5)
C45 Ir1 N1 C1 8.3(6)
C45 Ir1 N2 C25 -107.8(5)
C45 Ir1 N2 C21 71.9(6)
C45 Ir1 C18 C6 9(3)
C45 Ir1 C18 C17 -171(2)
C45 Ir1 C38 C37 -77.6(6)
C45 Ir1 C38 C26 102.6(5)
C45 N5 C46 C47 -1.7(9)
C45 N5 C44 N4 47.5(11)
C45 N6 C52 C53 -102.2(10)
C45 N6 C47 C46 -0.2(9)
C41 Ir1 C45 N5 -34.2(6)
C41 Ir1 C45 N6 146.7(7)
C41 Ir1 N1 C5 -91.1(5)
C41 Ir1 N1 C1 93.3(6)
C41 Ir1 N2 C25 167.2(5)
C41 Ir1 N2 C21 -13.0(6)
C41 Ir1 C18 C6 89.8(5)
C41 Ir1 C18 C17 -90.5(6)
C41 Ir1 C38 C37 173(3)
C41 Ir1 C38 C26 -7(3)
C41 N3 C48 C49 -88.2(9)
C41 N3 C42 C43 0.0(9)
C41 N4 C43 C42 -1.3(9)
C41 N4 C44 N5 -56.1(10)
N1 Ir1 C45 N5 59.6(6)
N1 Ir1 C45 N6 -119.5(7)
N1 Ir1 C41 N3 123.0(7)
N1 Ir1 C41 N4 -67.4(6)
N1 Ir1 N2 C25 24.3(13)
N1 Ir1 N2 C21 -155.9(9)
N1 Ir1 C18 C6 -3.7(4)
N1 Ir1 C18 C17 175.9(6)
N1 Ir1 C38 C37 17.8(6)
N1 Ir1 C38 C26 -162.0(5)
N1 C5 C6 C18 -2.2(8)
N1 C5 C6 C7 -179.2(6)
N1 C5 C4 C3 -2.2(14)
N1 C1 C2 C3 0.1(15)
N2 Ir1 C45 N5 -129.5(6)
N2 Ir1 C45 N6 51.4(7)
N2 Ir1 C41 N3 -49.6(7)
N2 Ir1 C41 N4 120.0(6)
N2 Ir1 N1 C5 51.9(12)
N2 Ir1 N1 C1 -123.7(11)
N2 Ir1 C18 C6 -174.5(5)
N2 Ir1 C18 C17 5.2(6)
N2 Ir1 C38 C37 -169.3(6)
N2 Ir1 C38 C26 10.9(4)
N2 C25 C26 C27 173.2(6)
N2 C25 C26 C38 -0.3(9)
N2 C25 C24 C23 -4.8(13)
N2 C21 C22 C23 2.1(13)
C5 N1 C1 C2 2.0(12)
C5 C6 C7 C8 177.0(6)
C5 C4 C3 C2 4.4(17)
N5 C45 N6 C52 176.6(8)
N5 C45 N6 C47 -0.8(8)
C18 Ir1 C45 N5 47(3)
C18 Ir1 C45 N6 -132(2)
C18 Ir1 C41 N3 43.3(7)
C18 Ir1 C41 N4 -147.2(6)
C18 Ir1 N1 C5 2.6(5)
C18 Ir1 N1 C1 -172.9(6)
C18 Ir1 N2 C25 72.5(5)
C18 Ir1 N2 C21 -107.8(6)
C18 Ir1 C38 C37 97.2(6)
C18 Ir1 C38 C26 -82.6(5)
C18 C6 C7 C8 0.2(9)
C18 C17 C16 C15 179.6(6)
C18 C17 C16 C8 0.2(9)
C6 C5 C4 C3 -177.5(9)
C6 C18 C17 C16 -1.8(9)
C6 C7 C8 C16 -2.0(9)
C6 C7 C8 C9 180.0(6)
C17 C18 C6 C5 -175.3(6)
C17 C18 C6 C7 1.7(9)
C17 C16 C15 C14 -1.8(12)
C17 C16 C15 C10 179.7(7)
C17 C16 C8 C9 -179.8(6)
C17 C16 C8 C7 1.8(9)
C16 C15 C14 C13 -179.9(7)
C16 C15 C10 C9 0.7(8)
C16 C15 C10 C11 -179.1(6)
C25 N2 C21 C22 -5.5(11)
N6 C45 N5 C46 1.5(9)
N6 C45 N5 C44 -177.1(7)
N6 C52 C53 C54 -165.0(8)
N6 C47 C46 N5 1.1(9)
C21 N2 C25 C26 -170.1(6)
C21 N2 C25 C24 6.8(10)
N3 C41 N4 C43 1.2(8)
N3 C41 N4 C44 -176.7(7)
N3 C48 C49 C50 -60.1(10)
N3 C42 C43 N4 0.8(9)
C15 C16 C8 C9 0.6(7)
C15 C16 C8 C7 -177.7(6)
C15 C14 C13 C12 0.9(12)
C14 C15 C10 C9 -178.0(6)
C14 C15 C10 C11 2.3(10)
C29 C30 C35 C36 2.3(7)
C29 C30 C35 C34 -179.6(6)
C37 C38 C26 C25 171.1(6)
C37 C38 C26 C27 -2.4(9)
C37 C36 C35 C30 -179.7(6)
C37 C36 C35 C34 2.4(12)
C37 C36 C28 C27 -3.9(9)
C37 C36 C28 C29 178.2(5)
C40 C29 C30 C31 -63.6(9)
C40 C29 C30 C35 115.7(6)
C40 C29 C28 C27 66.5(9)
C40 C29 C28 C36 -115.9(6)
C48 N3 C42 C43 -176.4(7)
C48 C49 C50 C51 -179.8(8)
C38 Ir1 C45 N5 150.1(6)
C38 Ir1 C45 N6 -29.0(7)
C38 Ir1 C41 N3 -32(3)
C38 Ir1 C41 N4 138(3)
C38 Ir1 N1 C5 87.0(5)
C38 Ir1 N1 C1 -88.6(6)
C38 Ir1 N2 C25 -11.4(5)
C38 Ir1 N2 C21 168.4(6)
C38 Ir1 C18 C6 -94.6(5)
C38 Ir1 C18 C17 85.0(6)
C38 C37 C36 C35 -177.9(6)
C38 C37 C36 C28 3.5(9)
C11 C12 C13 C14 -0.8(13)
C10 C15 C14 C13 -1.6(11)
C10 C9 C8 C16 -0.2(7)
C10 C9 C8 C7 177.9(6)
C10 C11 C12 C13 1.4(12)
C36 C37 C38 Ir1 179.8(4)
C36 C37 C38 C26 -0.4(9)
C36 C35 C34 C33 177.4(7)
C26 C25 C24 C23 171.7(8)
C26 C27 C28 C29 178.6(6)
C26 C27 C28 C36 1.1(10)
C8 C16 C15 C14 177.7(7)
C8 C16 C15 C10 -0.8(7)
C8 C9 C10 C15 -0.3(7)
C8 C9 C10 C11 179.4(7)
C31 C30 C35 C36 -178.3(6)
C31 C30 C35 C34 -0.2(10)
C31 C32 C33 C34 2.0(12)
C30 C29 C28 C27 -175.8(7)
C30 C29 C28 C36 1.9(7)
C30 C31 C32 C33 -2.5(11)
C30 C35 C34 C33 -0.3(10)
C35 C36 C28 C27 177.2(6)
C35 C36 C28 C29 -0.7(7)
C35 C34 C33 C32 -0.6(11)
C28 C27 C26 C25 -171.0(6)
C28 C27 C26 C38 2.1(10)
C28 C29 C30 C31 178.2(7)
C28 C29 C30 C35 -2.5(7)
C28 C36 C35 C30 -1.0(7)
C28 C36 C35 C34 -178.8(7)
C39 C29 C30 C31 59.7(9)
C39 C29 C30 C35 -121.0(6)
C39 C29 C28 C27 -57.4(9)
C39 C29 C28 C36 120.3(7)
N4 C41 N3 C48 175.5(6)
N4 C41 N3 C42 -0.8(8)
C42 N3 C48 C49 87.7(8)
C52 N6 C47 C46 -177.7(8)
C52 C53 C54 C55 -55.6(13)
C12 C11 C10 C15 -2.1(11)
C12 C11 C10 C9 178.2(7)
C32 C31 C30 C29 -179.1(7)
C32 C31 C30 C35 1.6(10)
C1 N1 C5 C6 174.8(6)
C1 N1 C5 C4 -0.9(10)
C4 C5 C6 C18 173.3(7)
C4 C5 C6 C7 -3.7(11)
C4 C3 C2 C1 -3.3(17)
C19 C9 C10 C15 -118.6(6)
C19 C9 C10 C11 61.1(9)
C19 C9 C8 C16 118.0(7)
C19 C9 C8 C7 -63.8(9)
C20 C9 C10 C15 119.0(6)
C20 C9 C10 C11 -61.3(9)
C20 C9 C8 C16 -118.8(6)
C20 C9 C8 C7 59.4(9)
C47 N6 C52 C53 74.9(11)
C46 N5 C44 N4 -130.9(8)
C43 N4 C44 N5 126.3(8)
C44 N5 C46 C47 176.9(8)
C44 N4 C43 C42 176.6(7)
C24 C25 C26 C27 -3.6(11)
C24 C25 C26 C38 -177.1(7)
C24 C23 C22 C21 0.1(14)
C22 C23 C24 C25 1.3(15)
